data_7113679
loop_
_publ_author_name
'Favette, Sophie'
'Hasenknopf, Bernold'
'Vaissermann, Jacqueline'
'Gouzerh, Pierre'
'Roux, C\'ecile'

_publ_section_title
;
 Assembly of a polyoxometalate into an anisotropic gel
;
_journal_coden_ASTM CHCOFS
_journal_issue 21
_journal_name_full
;
 Chemical Communications (Cambridge, United Kingdom)
;
_journal_page_first 2664
_journal_page_last 2665
_journal_paper_doi 10.1039/b308889h
_journal_year 2003
_chemical_formula_moiety ' C20 H20 Mn1 Mo6 N4 O26 3-, (C16 H36 N1 1+)3, (C2 H3 N1)4 '
_chemical_formula_sum 'C76 H140 Mn Mo6 N11 O26'
_chemical_formula_weight 2254.6
_space_group_IT_number 15
_symmetry_cell_setting monoclinic
_symmetry_space_group_name_Hall '-C 2yc'
_symmetry_space_group_name_H-M 'C 1 2/c 1'
_atom_sites_solution_hydrogens geom
_atom_sites_solution_primary direct
_audit_creation_date 03-06-16
_audit_creation_method CRYSTALS
_cell_angle_alpha 90
_cell_angle_beta 125.51(5)
_cell_angle_gamma 90
_cell_formula_units_Z 4
_cell_length_a 34.272(20)
_cell_length_b 14.094(4)
_cell_length_c 24.568(15)
_cell_measurement_reflns_used 25
_cell_measurement_temperature 210
_cell_measurement_theta_max 15.2
_cell_measurement_theta_min 14.8
_cell_volume 9660(11)
_computing_cell_refinement 'CAD-4 software (Enraf-Nonius, 1989)'
_computing_data_collection 'CAD-4 software (Enraf-Nonius, 1989)'
_computing_data_reduction
;
RC93 (Watkin, D.J., Prout, C.K., Lilley, P.M.deQ. 1994)
;
_computing_molecular_graphics
;
 CAMERON (Watkin, Prout & Pearce,  1996)
;
_computing_publication_material
;
CRYSTALS Issue 10 (Watkin, Prout, Carruthers & Betteridge, 1996)
;
_computing_structure_refinement
;
CRYSTALS Issue 10 (Watkin, Prout, Carruthers & Betteridge, 1996)
;
_diffrn_ambient_temperature 210
_diffrn_measurement_device 'Enraf-nonius CAD4 '
_diffrn_measurement_method 2\q/\w
_diffrn_radiation_monochromator graphite
_diffrn_radiation_type 'Mo K\a'
_diffrn_radiation_wavelength 0.71069
_diffrn_reflns_av_R_equivalents 0.02
_diffrn_reflns_limit_h_max 33
_diffrn_reflns_limit_h_min -40
_diffrn_reflns_limit_k_max 16
_diffrn_reflns_limit_k_min 0
_diffrn_reflns_limit_l_max 29
_diffrn_reflns_limit_l_min 0
_diffrn_reflns_number 9085
_diffrn_reflns_theta_max 28
_diffrn_reflns_theta_min 1
_diffrn_standards_decay_% 16
_diffrn_standards_interval_time 3600
_diffrn_standards_number 2
_exptl_absorpt_coefficient_mu 0.93
_exptl_absorpt_correction_T_max 1.00
_exptl_absorpt_correction_T_min 0.90
_exptl_absorpt_correction_type DIFABS
_exptl_absorpt_process_details 'refined from delta-F'
_exptl_crystal_colour 'orange '
_exptl_crystal_density_diffrn 1.55
_exptl_crystal_density_meas ?
_exptl_crystal_description box
_exptl_crystal_F_000 4632
_exptl_crystal_size_max 0.4
_exptl_crystal_size_mid 0.45
_exptl_crystal_size_min 0.5
_refine_diff_density_max 0.66
_refine_diff_density_min -0.60
_refine_ls_extinction_coef 88
_refine_ls_extinction_method 'Larson 1970 Crystallographic Computing eq 22'
_refine_ls_goodness_of_fit_obs 1.033
_refine_ls_hydrogen_treatment
;
 H atoms of the polyanion placed geometrically after each cycle.
;
_refine_ls_matrix_type full
_refine_ls_number_parameters 562
_refine_ls_number_reflns 6316
_refine_ls_R_factor_obs 0.0411
_refine_ls_shift/esd_max 0.150585
_refine_ls_structure_factor_coef F
_refine_ls_weighting_scheme
;
 Chebychev polynomial (Carruthers & Watkin, 1979)
;
_refine_ls_wR_factor_obs 0.0488
_reflns_limit_h_max 33
_reflns_limit_h_min -40
_reflns_limit_k_max 16
_reflns_limit_k_min 0
_reflns_limit_l_max 29
_reflns_limit_l_min 0
_reflns_number_observed 6316
_reflns_number_total 8482
_reflns_observed_criterion >3.00\s(I)
_cod_duplicate_entry 7104873
_cod_data_source_file b308889h.txt
_cod_data_source_block CRYSTALS_cif
_cod_depositor_comments
;
The following automatic conversions were performed:

'_symmetry_cell_setting' value 'Monoclinic ' changed to 'monoclinic'
according to
/usr/data/users/saulius/automatic-downloads/retrospective/RSC/lib/dictionaries/cif_core.dic
dictionary named 'cif_core.dic' version 2.4.2 from 2011-04-26.

Automatic conversion script
Id: cif_fix_values 2281 2013-09-26 08:29:07Z andrius 

The following automatic conversions were performed:

'_exptl_crystal_density_meas' value 'not measured' was changed to '?'
- the value is perceived as not measured.

Automatic conversion script
Id: cif_fix_values 3008 2015-01-20 13:52:24Z robertas 

The following automatic conversions were performed:

'_atom_sites_solution_primary' value 'Direct_Methods' was changed to
'direct'.

'_atom_sites_solution_hydrogens' value 'Geometric' was changed to
'geom'.

Automatic conversion script
Id: cif_fix_values 6452 2018-10-05 10:23:21Z andrius 
;
_cod_original_cell_volume 961(10)
_cod_original_sg_symbol_H-M 'C 1 2/c 1 '
_cod_original_formula_sum ' C76 H140 Mn1 Mo6 N11 O26 '
_cod_database_code 7113679

loop_
_symmetry_equiv_pos_as_xyz
x,y,z
-x,-y,-z
x+1/2,y+1/2,z
-x+1/2,-y+1/2,-z
-x,y,-z+1/2
x,-y,z+1/2
-x+1/2,y+1/2,-z+1/2
x+1/2,-y+1/2,z+1/2

loop_
_atom_site_aniso_label
_atom_site_aniso_U_11
_atom_site_aniso_U_22
_atom_site_aniso_U_33
_atom_site_aniso_U_23
_atom_site_aniso_U_13
_atom_site_aniso_U_12
MO1 0.0318(2) 0.0351(2) 0.0343(2) -0.0018(2) 0.0200(2) -0.0057(2)
MO2 0.0363(2) 0.0332(2) 0.0316(2) -0.0029(1) 0.0215(2) -0.0015(2)
MO3 0.0296(2) 0.0314(2) 0.0315(2) -0.0050(1) 0.0158(2) -0.0027(1)
MN1 0.0265(4) 0.0249(4) 0.0268(4) -0.0003(3) 0.0150(3) -0.0004(3)
O1 0.041(2) 0.039(2) 0.072(2) 0.009(2) 0.017(2) 0.002(2)
O10 0.040(2) 0.059(2) 0.052(2) -0.004(2) 0.030(2) -0.003(2)
O11 0.055(2) 0.041(2) 0.053(2) -0.003(2) 0.034(2) -0.009(2)
O12 0.040(2) 0.033(2) 0.033(1) 0.000(1) 0.022(1) -0.006(1)
O13 0.029(1) 0.038(2) 0.032(1) -0.001(1) 0.015(1) -0.000(1)
O20 0.049(2) 0.048(2) 0.035(2) 0.000(1) 0.022(1) 0.002(2)
O21 0.047(2) 0.048(2) 0.051(2) -0.003(2) 0.032(2) 0.002(2)
O23 0.035(1) 0.032(2) 0.037(2) -0.006(1) 0.021(1) 0.001(1)
O30 0.038(2) 0.060(2) 0.034(2) -0.003(1) 0.017(1) 0.007(2)
O31 0.048(2) 0.036(2) 0.063(2) -0.009(2) 0.034(2) -0.004(2)
O112 0.036(2) 0.030(2) 0.032(1) 0.001(1) 0.018(1) 0.002(1)
O113 0.029(1) 0.028(1) 0.033(1) 0.001(1) 0.017(1) -0.000(1)
O123 0.029(1) 0.028(1) 0.035(1) 0.004(1) 0.017(1) 0.004(1)
N1 0.036(2) 0.024(2) 0.039(2) 0.005(1) 0.017(2) 0.009(1)
N2 0.071(3) 0.055(3) 0.085(4) 0.031(3) 0.038(3) 0.023(3)
C1 0.032(2) 0.026(2) 0.032(2) 0.005(2) 0.016(2) 0.006(2)
C2 0.038(2) 0.035(2) 0.038(2) 0.005(2) 0.020(2) 0.006(2)
C3 0.034(2) 0.033(2) 0.036(2) 0.005(2) 0.018(2) 0.005(2)
C4 0.033(2) 0.031(2) 0.038(2) 0.004(2) 0.021(2) 0.004(2)
C5 0.041(2) 0.033(3) 0.043(2) 0.002(2) 0.019(2) 0.008(2)
C6 0.043(3) 0.040(3) 0.051(3) 0.009(2) 0.026(2) 0.011(2)
C7 0.058(3) 0.040(3) 0.062(3) 0.008(2) 0.026(3) 0.010(2)
C8 0.067(4) 0.039(3) 0.079(4) 0.014(3) 0.035(3) 0.010(3)
C9 0.062(4) 0.078(5) 0.075(4) 0.034(4) 0.020(3) 0.030(4)
C10 0.050(3) 0.052(3) 0.062(3) 0.016(3) 0.019(3) 0.014(3)
N10 0.071(3) 0.066(3) 0.062(3) -0.023(2) 0.047(3) -0.009(3)
C11 0.072(4) 0.088(5) 0.072(4) -0.037(4) 0.051(3) -0.030(3)
C12 0.088(5) 0.154(9) 0.101(6) -0.062(6) 0.070(5) -0.053(6)
C13 0.112(8) 0.19(1) 0.141(9) -0.081(9) 0.090(7) -0.086(9)
C14 0.24(2) 0.17(1) 0.30(2) -0.13(2) 0.19(2) -0.08(1)
C15 0.084(4) 0.065(4) 0.059(3) -0.017(3) 0.050(3) -0.006(3)
C16 0.162(8) 0.047(4) 0.087(5) -0.009(4) 0.079(6) -0.005(4)
C17 0.110(6) 0.079(5) 0.077(5) 0.000(4) 0.044(5) -0.011(5)
C18 0.107(7) 0.053(4) 0.117(7) 0.015(4) 0.028(5) 0.015(4)
C19 0.082(4) 0.063(4) 0.078(4) -0.035(3) 0.061(4) -0.021(3)
C20 0.094(5) 0.108(6) 0.114(6) -0.070(5) 0.081(5) -0.049(5)
C21 0.100(6) 0.143(8) 0.111(6) -0.068(6) 0.084(6) -0.063(6)
C221 0.060(7) 0.077(9) 0.056(7) -0.014(6) 0.032(6) 0.000(7)
C222 0.12(1) 0.11(1) 0.14(2) -0.03(1) 0.10(1) -0.02(1)
C23 0.095(5) 0.075(4) 0.073(4) -0.008(4) 0.057(4) 0.012(4)
C24 0.18(1) 0.104(7) 0.085(6) 0.013(5) 0.081(7) 0.053(7)
C25 0.22(2) 0.094(8) 0.13(1) 0.023(8) 0.10(1) 0.05(1)
C261 0.15(2) 0.15(2) 0.19(3) -0.00(2) 0.11(2) 0.02(2)
C262 0.18(3) 0.18(3) 0.19(3) 0.07(3) 0.14(3) 0.06(2)
N20 0.028(3) 0.060(5) 0.134(8) 0.0000 0.008(4) 0.0000
C27 0.040(3) 0.067(4) 0.115(6) 0.003(4) 0.026(3) -0.004(3)
C28 0.058(4) 0.081(5) 0.095(5) 0.012(4) 0.022(4) -0.006(4)
C29 0.073(5) 0.148(8) 0.078(5) 0.012(5) 0.039(4) -0.008(5)
C30 0.115(8) 0.16(1) 0.088(6) 0.014(7) 0.047(6) -0.008(7)
C31 0.049(4) 0.071(5) 0.166(9) -0.037(6) 0.010(5) 0.005(4)
C32 0.063(5) 0.15(1) 0.27(2) -0.11(1) 0.023(8) 0.016(6)
C33 0.065(5) 0.13(1) 0.27(2) -0.08(1) 0.049(8) -0.006(6)
C34 0.12(1) 0.15(1) 0.19(1) 0.04(1) -0.01(1) 0.017(9)
N100 0.17(1) 0.142(9) 0.16(1) -0.041(8) 0.095(8) -0.010(8)
C100 0.092(6) 0.120(8) 0.105(7) -0.010(6) 0.055(5) -0.014(6)
C101 0.086(5) 0.107(7) 0.116(7) -0.026(6) 0.058(5) -0.019(5)
N200 0.134(8) 0.092(6) 0.21(1) -0.077(7) 0.003(8) 0.035(6)
C200 0.15(1) 0.054(5) 0.120(8) -0.025(5) 0.041(7) 0.027(6)
C201 0.099(6) 0.065(5) 0.091(5) 0.003(4) 0.045(5) 0.003(4)

loop_
_atom_site_label
_atom_site_fract_x
_atom_site_fract_y
_atom_site_fract_z
_atom_site_U_iso_or_equiv
_atom_site_occupancy
_atom_site_thermal_displace_type
MO1 0.15702(1) 0.15842(3) 0.49211(2) 0.0328 1.0000 Uani
MO2 0.23623(1) 0.29412(3) 0.62283(2) 0.0324 1.0000 Uani
MO3 0.17169(1) 0.10936(3) 0.37073(2) 0.0316 1.0000 Uani
MN1 0.2500 0.2500 0.5000 0.0263 1.0000 Uani
O1 0.0869(1) 0.4463(3) 0.3299(2) 0.0535 1.0000 Uani
O10 0.1107(1) 0.2152(3) 0.4847(2) 0.0470 1.0000 Uani
O11 0.1478(1) 0.0411(2) 0.4973(2) 0.0469 1.0000 Uani
O12 0.2084(1) 0.1733(2) 0.5849(1) 0.0338 1.0000 Uani
O13 0.1386(1) 0.1698(2) 0.4024(1) 0.0341 1.0000 Uani
O20 0.2743(1) 0.2615(3) 0.7046(2) 0.0450 1.0000 Uani
O21 0.1904(1) 0.3525(3) 0.6169(2) 0.0462 1.0000 Uani
O23 0.2681(1) 0.4016(2) 0.6173(1) 0.0340 1.0000 Uani
O30 0.1338(1) 0.1354(3) 0.2878(2) 0.0442 1.0000 Uani
O31 0.1625(1) -0.0064(2) 0.3774(2) 0.0463 1.0000 Uani
O112 0.1965(1) 0.2989(2) 0.5052(1) 0.0334 1.0000 Uani
O113 0.2752(1) 0.3754(2) 0.5103(1) 0.0302 1.0000 Uani
O123 0.20878(9) 0.2589(2) 0.4003(1) 0.0309 1.0000 Uani
N1 0.1630(1) 0.5040(2) 0.3892(2) 0.0330 1.0000 Uani
N2 0.0587(2) 0.7752(4) 0.2363(3) 0.0664 1.0000 Uani
C1 0.1893(1) 0.4154(3) 0.4247(2) 0.0304 1.0000 Uani
C2 0.1812(2) 0.3442(3) 0.3719(2) 0.0374 1.0000 Uani
C3 0.2417(2) 0.4490(3) 0.4693(2) 0.0348 1.0000 Uani
C4 0.1717(1) 0.3823(3) 0.4662(2) 0.0339 1.0000 Uani
C5 0.1146(2) 0.5109(3) 0.3435(2) 0.0409 1.0000 Uani
C6 0.0968(2) 0.6052(4) 0.3079(3) 0.0436 1.0000 Uani
C7 0.1230(2) 0.6882(4) 0.3285(3) 0.0550 1.0000 Uani
C8 0.1022(2) 0.7705(4) 0.2918(3) 0.0607 1.0000 Uani
C9 0.0343(2) 0.6939(6) 0.2168(4) 0.0707 1.0000 Uani
C10 0.0509(2) 0.6083(4) 0.2503(3) 0.0574 1.0000 Uani
N10 0.6737(2) 0.4752(4) 0.1858(2) 0.0563 1.0000 Uani
C11 0.6399(2) 0.4010(5) 0.1337(3) 0.0642 1.0000 Uani
C12 0.5942(3) 0.3863(8) 0.1311(4) 0.0880 1.0000 Uani
C13 0.5634(4) 0.310(1) 0.0777(6) 0.1116 1.0000 Uani
C14 0.5808(7) 0.220(1) 0.100(1) 0.1792 1.0000 Uani
C15 0.6910(2) 0.4451(5) 0.2554(3) 0.0598 1.0000 Uani
C16 0.7146(4) 0.3481(5) 0.2763(4) 0.0820 1.0000 Uani
C17 0.7359(3) 0.3305(6) 0.3496(4) 0.0912 1.0000 Uani
C18 0.7817(3) 0.3851(6) 0.3965(5) 0.0958 1.0000 Uani
C19 0.7156(2) 0.4834(5) 0.1795(3) 0.0578 1.0000 Uani
C20 0.7520(3) 0.5600(6) 0.2245(4) 0.0753 1.0000 Uani
C21 0.7965(3) 0.5486(8) 0.2252(5) 0.0844 1.0000 Uani
C221 0.8277(5) 0.487(1) 0.2688(6) 0.0631 0.5000 Uani
C222 0.8435(8) 0.584(1) 0.281(1) 0.1058 0.5000 Uani
C23 0.6496(3) 0.5716(5) 0.1741(3) 0.0722 1.0000 Uani
C24 0.6298(4) 0.6152(7) 0.1055(5) 0.1058 1.0000 Uani
C25 0.5979(7) 0.7012(9) 0.0942(8) 0.1325 1.0000 Uani
C261 0.584(1) 0.759(2) 0.043(2) 0.1569 0.5000 Uani
C262 0.628(1) 0.774(3) 0.128(2) 0.1499 0.5000 Uani
N20 0.0000 0.1771(6) 0.2500 0.0698 1.0000 Uani
C27 -0.0358(2) 0.2392(5) 0.2508(4) 0.0733 1.0000 Uani
C28 -0.0140(3) 0.3047(6) 0.3110(4) 0.0839 1.0000 Uani
C29 -0.0533(3) 0.3464(8) 0.3131(4) 0.0961 1.0000 Uani
C30 -0.0329(4) 0.4096(9) 0.3753(5) 0.1239 1.0000 Uani
C31 -0.0287(3) 0.1146(6) 0.1868(6) 0.0907 1.0000 Uani
C32 0.0027(3) 0.056(1) 0.1735(8) 0.1308 1.0000 Uani
C33 -0.0271(4) -0.004(1) 0.1063(9) 0.1314 1.0000 Uani
C34 -0.0466(5) -0.080(1) 0.1229(9) 0.1669 1.0000 Uani
N100 0.4128(4) 0.1144(9) 0.0587(6) 0.1549 1.0000 Uani
C100 0.4115(3) 0.0498(9) 0.0286(5) 0.1055 1.0000 Uani
C101 0.4073(3) -0.0305(7) -0.0100(5) 0.1002 1.0000 Uani
N200 0.2432(4) 0.3347(7) -0.0513(6) 0.1304 1.0000 Uani
C200 0.2866(5) 0.3308(6) -0.0179(6) 0.0977 1.0000 Uani
C201 0.3349(3) 0.3259(6) 0.0231(4) 0.0877 1.0000 Uani
H21 0.1902 0.3751 0.3437 0.0296 1.0000 Uiso
H22 0.1463 0.3270 0.3424 0.0296 1.0000 Uiso
H31 0.2446 0.5010 0.4995 0.0296 1.0000 Uiso
H32 0.2508 0.4754 0.4401 0.0296 1.0000 Uiso
H41 0.1769 0.4348 0.4975 0.0296 1.0000 Uiso
H42 0.1366 0.3680 0.4356 0.0296 1.0000 Uiso
H71 0.1573 0.6885 0.3694 0.0610 1.0000 Uiso
H81 0.1218 0.8312 0.3090 0.0527 1.0000 Uiso
H91 0.0010 0.6950 0.1741 0.0556 1.0000 Uiso
H101 0.0299 0.5495 0.2331 0.0722 1.0000 Uiso

loop_
_atom_type_symbol
_atom_type_scat_dispersion_real
_atom_type_scat_dispersion_imag
_atom_type_scat_Cromer_Mann_a1
_atom_type_scat_Cromer_Mann_b1
_atom_type_scat_Cromer_Mann_a2
_atom_type_scat_Cromer_Mann_b2
_atom_type_scat_Cromer_Mann_a3
_atom_type_scat_Cromer_Mann_b3
_atom_type_scat_Cromer_Mann_a4
_atom_type_scat_Cromer_Mann_b4
_atom_type_scat_Cromer_Mann_c
_atom_type_scat_source
'C   ' 0.0020 0.0020 2.3100 20.8439 1.0200 10.2075 1.5886 0.5687 0.8650 51.6512 0.2156 International_Tables_Vol_IV_Table_2.2B
'H   ' 0.0000 0.0000 0.4930 10.5109 0.3229 26.1257 0.1402 3.1424 0.0408 57.7997 0.0030 International_Tables_Vol_IV_Table_2.2B
'N   ' 0.0040 0.0030 12.2126 0.0057 3.1322 9.8933 2.0125 28.9975 1.1663 0.5826 -11.5290 International_Tables_Vol_IV_Table_2.2B
'Mo  ' -1.8250 0.6880 3.7025 0.2772 17.2356 1.0958 12.8876 11.0040 3.7429 61.6584 4.3875 International_Tables_Vol_IV_Table_2.2B
'Mn  ' 0.2950 0.7290 11.2819 5.3409 7.3573 0.3432 3.0193 17.8674 2.2441 83.7543 1.0896 International_Tables_Vol_IV_Table_2.2B
'O   ' 0.0080 0.0060 3.0485 13.2771 2.2868 5.7011 1.5463 0.3239 0.8670 32.9089 0.2508 International_Tables_Vol_IV_Table_2.2B

loop_
_geom_angle_atom_site_label_1
_geom_angle_site_symmetry_1
_geom_angle_atom_site_label_2
_geom_angle_atom_site_label_3
_geom_angle_site_symmetry_3
_geom_angle
_geom_angle_publ_flag
O10 . MO1 O11 . 105.3(2) no
O10 . MO1 O12 . 103.5(1) no
O11 . MO1 O12 . 95.7(1) no
O10 . MO1 O13 . 100.0(1) no
O11 . MO1 O13 . 102.5(1) no
O12 . MO1 O13 . 145.2(1) no
O10 . MO1 O112 . 92.7(1) no
O11 . MO1 O112 . 160.1(1) no
O12 . MO1 O112 . 71.5(1) no
O13 . MO1 O112 . 82.2(1) no
O10 . MO1 O113 4_556 162.0(1) no
O11 . MO1 O113 4_556 91.9(1) no
O12 . MO1 O113 4_556 79.5(1) no
O13 . MO1 O113 4_556 70.6(1) no
O112 . MO1 O113 4_556 71.2(1) no
O12 . MO2 O20 . 99.1(1) no
O12 . MO2 O21 . 102.4(1) no
O20 . MO2 O21 . 105.5(2) no
O12 . MO2 O23 . 144.5(1) no
O20 . MO2 O23 . 102.7(1) no
O21 . MO2 O23 . 98.4(1) no
O12 . MO2 O112 . 70.1(1) no
O20 . MO2 O112 . 161.3(1) no
O21 . MO2 O112 . 91.9(1) no
O23 . MO2 O112 . 80.8(1) no
O12 . MO2 O123 4_556 81.0(1) no
O20 . MO2 O123 4_556 91.5(1) no
O21 . MO2 O123 4_556 161.6(1) no
O23 . MO2 O123 4_556 70.7(1) no
O112 . MO2 O123 4_556 72.1(1) no
O13 . MO3 O23 4_556 144.7(1) no
O13 . MO3 O30 . 99.9(1) no
O23 4_556 MO3 O30 . 101.9(1) no
O13 . MO3 O31 . 101.7(1) no
O23 4_556 MO3 O31 . 98.8(1) no
O30 . MO3 O31 . 105.6(2) no
O13 . MO3 O113 4_556 70.9(1) no
O23 4_556 MO3 O113 4_556 80.4(1) no
O30 . MO3 O113 4_556 162.4(1) no
O31 . MO3 O113 4_556 91.1(1) no
O13 . MO3 O123 . 79.4(1) no
O23 4_556 MO3 O123 . 71.5(1) no
O30 . MO3 O123 . 94.4(1) no
O31 . MO3 O123 . 159.3(1) no
O113 4_556 MO3 O123 . 69.5(1) no
O112 . MN1 O112 4_556 179.99 no
O112 . MN1 O113 . 91.9(1) no
O112 4_556 MN1 O113 . 88.1(1) no
O112 . MN1 O113 4_556 88.1(1) no
O112 4_556 MN1 O113 4_556 91.9(1) no
O113 . MN1 O113 4_556 179.99 no
O112 . MN1 O123 . 91.9(1) no
O112 4_556 MN1 O123 . 88.1(1) no
O113 . MN1 O123 . 92.7(1) no
O113 4_556 MN1 O123 . 87.3(1) no
O112 . MN1 O123 4_556 88.1(1) no
O112 4_556 MN1 O123 4_556 91.9(1) no
O113 . MN1 O123 4_556 87.3(1) no
O113 4_556 MN1 O123 4_556 92.7(1) no
O123 . MN1 O123 4_556 179.99 no
MO1 . O12 MO2 . 122.1(2) no
MO1 . O13 MO3 . 123.7(1) no
MO2 . O23 MO3 4_556 122.2(2) no
MO1 . O112 MO2 . 91.2(1) no
MO1 . O112 MN1 . 100.2(1) no
MO2 . O112 MN1 . 99.6(1) no
MO1 . O112 C4 . 122.4(2) no
MO2 . O112 C4 . 122.1(2) no
MN1 . O112 C4 . 116.1(2) no
MO1 4_556 O113 MO3 4_556 89.29(9) no
MO1 4_556 O113 MN1 . 100.5(1) no
MO3 4_556 O113 MN1 . 102.0(1) no
MO1 4_556 O113 C3 . 121.1(2) no
MO3 4_556 O113 C3 . 121.5(2) no
MN1 . O113 C3 . 117.2(2) no
MO2 4_556 O123 MO3 . 90.3(1) no
MO2 4_556 O123 MN1 . 100.3(1) no
MO3 . O123 MN1 . 101.1(1) no
MO2 4_556 O123 C2 . 122.3(2) no
MO3 . O123 C2 . 121.1(2) no
MN1 . O123 C2 . 116.5(2) no
C1 . N1 C5 . 125.2(4) no
C8 . N2 C9 . 115.3(5) no
N1 . C1 C2 . 107.6(3) no
N1 . C1 C3 . 102.7(3) no
C2 . C1 C3 . 111.5(3) no
N1 . C1 C4 . 107.9(3) no
C2 . C1 C4 . 114.6(4) no
C3 . C1 C4 . 111.6(3) no
O123 . C2 C1 . 113.1(3) no
O123 . C2 H21 . 108.7 no
C1 . C2 H21 . 108.7 no
O123 . C2 H22 . 108.7 no
C1 . C2 H22 . 108.8 no
H21 . C2 H22 . 108.7 no
O113 . C3 C1 . 113.9(3) no
O113 . C3 H31 . 108.3 no
C1 . C3 H31 . 108.8 no
O113 . C3 H32 . 108.4 no
C1 . C3 H32 . 108.8 no
H31 . C3 H32 . 108.5 no
O112 . C4 C1 . 112.6(3) no
O112 . C4 H41 . 108.5 no
C1 . C4 H41 . 108.9 no
O112 . C4 H42 . 108.8 no
C1 . C4 H42 . 109.1 no
H41 . C4 H42 . 108.9 no
O1 . C5 N1 . 123.7(4) no
O1 . C5 C6 . 120.9(4) no
N1 . C5 C6 . 115.3(4) no
C5 . C6 C7 . 125.2(4) no
C5 . C6 C10 . 117.3(5) no
C7 . C6 C10 . 117.5(5) no
C6 . C7 C8 . 119.5(5) no
C6 . C7 H71 . 120.2 no
C8 . C7 H71 . 120.4 no
N2 . C8 C7 . 124.2(6) no
N2 . C8 H81 . 117.9 no
C7 . C8 H81 . 117.9 no
N2 . C9 C10 . 125.5(6) no
N2 . C9 H91 . 117.1 no
C10 . C9 H91 . 117.4 no
C6 . C10 C9 . 118.0(6) no
C6 . C10 H101 . 120.9 no
C9 . C10 H101 . 121.1 no
C11 . N10 C15 . 111.3(5) no
C11 . N10 C19 . 105.4(4) no
C15 . N10 C19 . 111.1(5) no
C11 . N10 C23 . 112.7(5) no
C15 . N10 C23 . 106.0(4) no
C19 . N10 C23 . 110.5(5) no
N10 . C11 C12 . 112.6(5) no
C11 . C12 C13 . 107.9(6) no
C12 . C13 C14 . 112.2(13) no
N10 . C15 C16 . 114.8(5) no
C15 . C16 C17 . 110.0(6) no
C16 . C17 C18 . 113.0(8) no
N10 . C19 C20 . 113.5(4) no
C19 . C20 C21 . 108.9(5) no
C20 . C21 C221 . 114.5(10) no
C20 . C21 C222 . 121.2(9) no
C221 . C21 C222 . 62.1(11) no
C21 . C221 C222 . 64.3(12) no
C21 . C222 C221 . 53.6(9) no
N10 . C23 C24 . 114.0(5) no
C23 . C24 C25 . 109.0(8) no
C24 . C25 C261 . 118.6(16) no
C24 . C25 C262 . 105.6(19) no
C261 . C25 C262 . 81.1(20) no
C27 . N20 C27 5_555 109.5(7) no
C27 . N20 C31 . 107.1(4) no
C27 5_555 N20 C31 . 111.4(6) no
C27 . N20 C31 5_555 111.4(6) no
C27 5_555 N20 C31 5_555 107.1(4) no
C31 . N20 C31 5_555 110.4(9) no
N20 . C27 C28 . 114.6(5) no
C27 . C28 C29 . 109.1(6) no
C28 . C29 C30 . 111.2(7) no
N20 . C31 C32 . 113.8(6) no
C31 . C32 C33 . 113.6(8) no
C32 . C33 C34 . 103.1(17) no
N100 . C100 C101 . 177.1(12) no
N200 . C200 C201 . 176.1(15) no

loop_
_geom_bond_atom_site_label_1
_geom_bond_atom_site_label_2
_geom_bond_site_symmetry_2
_geom_bond_distance
_geom_bond_publ_flag
MO1 O10 . 1.692(3) yes
MO1 O11 . 1.703(3) yes
MO1 O12 . 1.919(3) yes
MO1 O13 . 1.913(3) yes
MO1 O112 . 2.312(3) yes
MO1 O113 4_556 2.405(3) yes
MO2 O12 . 1.909(3) yes
MO2 O20 . 1.704(3) yes
MO2 O21 . 1.702(3) yes
MO2 O23 . 1.917(3) yes
MO2 O112 . 2.375(3) yes
MO2 O123 4_556 2.384(3) yes
MO3 O13 . 1.911(3) yes
MO3 O23 4_556 1.915(3) yes
MO3 O30 . 1.702(3) yes
MO3 O31 . 1.688(3) yes
MO3 O113 4_556 2.393(3) yes
MO3 O123 . 2.348(3) yes
MN1 O112 . 2.031(3) yes
MN1 O112 4_556 2.031(3) yes
MN1 O113 . 1.919(3) yes
MN1 O113 4_556 1.919(3) yes
MN1 O123 . 1.997(3) yes
MN1 O123 4_556 1.997(3) yes
O1 C5 . 1.214(6) yes
O112 C4 . 1.441(5) yes
O113 C3 . 1.436(5) yes
O123 C2 . 1.434(5) yes
N1 C1 . 1.489(5) yes
N1 C5 . 1.364(6) yes
N2 C8 . 1.313(8) yes
N2 C9 . 1.333(9) yes
C1 C2 . 1.533(6) yes
C1 C3 . 1.537(6) yes
C1 C4 . 1.528(6) yes
C2 H21 . 1.005 no
C2 H22 . 1.005 no
C3 H31 . 1.007 no
C3 H32 . 1.005 no
C4 H41 . 1.005 no
C4 H42 . 1.002 no
C5 C6 . 1.511(7) yes
C6 C7 . 1.379(8) yes
C6 C10 . 1.377(7) yes
C7 C8 . 1.386(8) yes
C7 H71 . 1.010 no
C8 H81 . 1.016 no
C9 C10 . 1.382(9) yes
C9 H91 . 1.008 no
C10 H101 . 1.015 no
N10 C11 . 1.533(7) yes
N10 C15 . 1.508(8) yes
N10 C19 . 1.534(7) yes
N10 C23 . 1.529(9) yes
C11 C12 . 1.542(9) yes
C12 C13 . 1.54(1) yes
C13 C14 . 1.38(2) yes
C15 C16 . 1.52(1) yes
C16 C17 . 1.52(1) yes
C17 C18 . 1.51(1) yes
C19 C20 . 1.530(9) yes
C20 C21 . 1.52(1) yes
C21 C221 . 1.31(2) yes
C21 C222 . 1.47(2) yes
C221 C222 . 1.44(2) yes
C23 C24 . 1.53(1) yes
C24 C25 . 1.55(2) yes
C25 C261 . 1.33(3) yes
C25 C262 . 1.35(4) yes
N20 C27 . 1.517(9) yes
N20 C27 5_555 1.517(9) yes
N20 C31 . 1.54(1) yes
N20 C31 5_555 1.54(1) yes
C27 C28 . 1.52(1) yes
C28 C29 . 1.50(1) yes
C29 C30 . 1.54(1) yes
C31 C32 . 1.53(2) yes
C32 C33 . 1.60(2) yes
C33 C34 . 1.44(2) yes
N100 C100 . 1.16(1) yes
C100 C101 . 1.43(1) yes
N200 C200 . 1.21(1) yes
C200 C201 . 1.35(1) yes
